data_4106706
loop_
_publ_author_name
'Wei Lu'
'Wai-Ming Kwok'
'Chensheng Ma'
'Chris Tsz-Leung Chan'
'Ming-Xin Zhu'
'Chi-Ming Che'

_publ_section_title
;
 Organic Triplet Excited States of Gold(I) Complexes with Oligo(o-
 orm-phenyleneethynylene) Ligands: Conjunction of Steady-State and
 Time-Resolved Spectroscopic Studies on Exciton Delocalization and
 Emission Pathways
;
_journal_name_full 'Journal of the American Chemical Society'
_journal_page_first 14120
_journal_page_last 14135
_journal_paper_doi 10.1021/ja205831v
_journal_volume 133
_journal_year 2011
_chemical_formula_moiety 'C72 H85 Au2 N P2'
_chemical_formula_sum 'C72 H85 Au2 N P2'
_chemical_formula_weight 1420.28
_chemical_name_systematic
;
 ?
;
_space_group_IT_number 14
_symmetry_cell_setting monoclinic
_symmetry_space_group_name_Hall '-P 2ybc'
_symmetry_space_group_name_H-M 'P 1 21/c 1'
_atom_sites_solution_hydrogens geom
_atom_sites_solution_primary direct
_atom_sites_solution_secondary difmap
_audit_creation_method SHELXL-97
_cell_angle_alpha 90.00
_cell_angle_beta 90.25(3)
_cell_angle_gamma 90.00
_cell_formula_units_Z 2
_cell_length_a 11.003(2)
_cell_length_b 13.965(3)
_cell_length_c 21.741(4)
_cell_measurement_reflns_used 0
_cell_measurement_temperature 253(2)
_cell_measurement_theta_max 0
_cell_measurement_theta_min 0
_cell_volume 3340.6(11)
_computing_cell_refinement Scalepack
_computing_data_collection Marcontrol
_computing_data_reduction Denzo
_computing_molecular_graphics 'Ortep-3 for Windows (Farrugia, 1997)'
_computing_publication_material 'WinGX publication routines (Farrugia, 1999)'
_computing_structure_refinement 'SHELXL-97 (Sheldrick, 1997)'
_computing_structure_solution SHELXS-97
_diffrn_ambient_temperature 253(2)
_diffrn_measured_fraction_theta_full 0.967
_diffrn_measured_fraction_theta_max 0.967
_diffrn_measurement_device_type 'Marresearch IPDS mar300'
_diffrn_measurement_method oscillation
_diffrn_radiation_monochromator graphite
_diffrn_radiation_source 'fine-focus sealed tube'
_diffrn_radiation_type MoK\a
_diffrn_radiation_wavelength 0.71073
_diffrn_reflns_av_R_equivalents 0.0611
_diffrn_reflns_av_sigmaI/netI 0.0654
_diffrn_reflns_limit_h_max 13
_diffrn_reflns_limit_h_min -13
_diffrn_reflns_limit_k_max 16
_diffrn_reflns_limit_k_min -16
_diffrn_reflns_limit_l_max 26
_diffrn_reflns_limit_l_min -26
_diffrn_reflns_number 20116
_diffrn_reflns_theta_full 25.54
_diffrn_reflns_theta_max 25.54
_diffrn_reflns_theta_min 2.36
_exptl_absorpt_coefficient_mu 4.473
_exptl_crystal_colour yellow
_exptl_crystal_density_diffrn 1.412
_exptl_crystal_description prism
_exptl_crystal_F_000 1424
_exptl_crystal_size_max 0.4
_exptl_crystal_size_mid 0.2
_exptl_crystal_size_min 0.15
_refine_diff_density_max 1.293
_refine_diff_density_min -0.995
_refine_diff_density_rms 0.110
_refine_ls_extinction_method none
_refine_ls_goodness_of_fit_ref 0.966
_refine_ls_hydrogen_treatment constr
_refine_ls_matrix_type full
_refine_ls_number_parameters 338
_refine_ls_number_reflns 6043
_refine_ls_number_restraints 25
_refine_ls_restrained_S_all 0.969
_refine_ls_R_factor_all 0.0565
_refine_ls_R_factor_gt 0.0395
_refine_ls_shift/su_max 0.001
_refine_ls_shift/su_mean 0.000
_refine_ls_structure_factor_coef Fsqd
_refine_ls_weighting_details 'calc w=1/[\s^2^(Fo^2^)+(0.0595P)^2^+0.0000P] where P=(Fo^2^+2Fc^2^)/3'
_refine_ls_weighting_scheme calc
_refine_ls_wR_factor_gt 0.1023
_refine_ls_wR_factor_ref 0.1072
_reflns_number_gt 4409
_reflns_number_total 6043
_reflns_threshold_expression >2sigma(I)
_cod_data_source_file ja205831v_si_002.cif
_cod_data_source_block Complex5d
_cod_original_cell_volume 3340.6(12)
_cod_original_sg_symbol_H-M 'P 21/c'
_cod_database_code 4106706

loop_
_symmetry_equiv_pos_as_xyz
'x, y, z'
'-x, y+1/2, -z+1/2'
'-x, -y, -z'
'x, -y-1/2, z-1/2'

loop_
_atom_site_label
_atom_site_type_symbol
_atom_site_fract_x
_atom_site_fract_y
_atom_site_fract_z
_atom_site_U_iso_or_equiv
_atom_site_adp_type
_atom_site_occupancy
_atom_site_symmetry_multiplicity
_atom_site_calc_flag
_atom_site_refinement_flags
_atom_site_disorder_assembly
_atom_site_disorder_group
Au1 Au 0.881340(18) 0.807361(15) 0.216224(10) 0.05250(11) Uani 1 1 d . . .
P1 P 1.01850(13) 0.93084(10) 0.21247(7) 0.0533(4) Uani 1 1 d . B .
C1 C 0.7541(5) 0.7057(4) 0.2199(3) 0.0550(14) Uani 1 1 d . . .
C2 C 0.6734(5) 0.6469(4) 0.2227(2) 0.0527(13) Uani 1 1 d . . .
C3 C 0.5818(5) 0.5754(4) 0.2236(2) 0.0524(13) Uani 1 1 d . . .
C4 C 0.5485(6) 0.5280(5) 0.1697(3) 0.0737(18) Uani 1 1 d . . .
H4 H 0.5851 0.5444 0.1327 0.088 Uiso 1 1 calc R . .
C5 C 0.4611(7) 0.4567(6) 0.1709(4) 0.100(3) Uani 1 1 d . . .
H5 H 0.4411 0.4244 0.1348 0.120 Uiso 1 1 calc R . .
C6 C 0.4042(6) 0.4333(6) 0.2243(4) 0.094(3) Uani 1 1 d . . .
H6 H 0.3443 0.3863 0.2243 0.112 Uiso 1 1 calc R . .
C7 C 0.4335(6) 0.4772(6) 0.2765(3) 0.081(2) Uani 1 1 d . . .
H7 H 0.3941 0.4599 0.3126 0.098 Uiso 1 1 calc R . .
C8 C 0.5234(5) 0.5497(4) 0.2784(3) 0.0555(14) Uani 1 1 d . . .
C9 C 0.5569(5) 0.5935(4) 0.3346(3) 0.0583(15) Uani 1 1 d . . .
C10 C 0.5875(5) 0.6251(5) 0.3830(3) 0.0620(16) Uani 1 1 d . . .
C11 C 0.6289(6) 0.6665(4) 0.4404(3) 0.0608(15) Uani 1 1 d . . .
C12 C 0.6973(7) 0.7496(5) 0.4415(3) 0.079(2) Uani 1 1 d . . .
H12 H 0.7161 0.7802 0.4047 0.094 Uiso 1 1 calc R . .
C13 C 0.7377(9) 0.7871(6) 0.4961(4) 0.097(3) Uani 1 1 d . . .
H13 H 0.7848 0.8424 0.4959 0.117 Uiso 1 1 calc R . .
C14 C 0.7104(7) 0.7457(5) 0.5491(3) 0.081(2) Uani 1 1 d . . .
H14 H 0.7385 0.7725 0.5856 0.097 Uiso 1 1 calc R . .
C15 C 0.6426(6) 0.6654(5) 0.5507(3) 0.0725(18) Uani 1 1 d . . .
H15 H 0.6243 0.6379 0.5885 0.087 Uiso 1 1 calc R . .
C16 C 0.5992(5) 0.6227(4) 0.4969(3) 0.0598(15) Uani 1 1 d . . .
C17 C 0.5282(5) 0.5367(4) 0.4982(3) 0.0570(15) Uani 1 1 d . . .
C18 C 1.1750(5) 0.8933(4) 0.1950(3) 0.0600(15) Uani 1 1 d . . .
H18 H 1.2305 0.9432 0.2097 0.072 Uiso 1 1 calc R . .
C19 C 1.2052(6) 0.8007(5) 0.2289(4) 0.088(2) Uani 1 1 d D . .
H19A H 1.1516 0.7501 0.2147 0.106 Uiso 1 1 calc R . .
H19B H 1.1921 0.8095 0.2726 0.106 Uiso 1 1 calc R . .
C20 C 1.3411(7) 0.7707(7) 0.2175(5) 0.117(3) Uani 1 1 d D . .
H20A H 1.3950 0.8194 0.2340 0.140 Uiso 1 1 calc R . .
H20B H 1.3581 0.7111 0.2388 0.140 Uiso 1 1 calc R . .
C21 C 1.3643(8) 0.7586(6) 0.1508(5) 0.112(3) Uani 1 1 d D . .
H21A H 1.3179 0.7044 0.1357 0.135 Uiso 1 1 calc R . .
H21B H 1.4498 0.7449 0.1446 0.135 Uiso 1 1 calc R . .
C22 C 1.3302(6) 0.8460(5) 0.1148(4) 0.092(2) Uani 1 1 d D . .
H22A H 1.3407 0.8330 0.0713 0.111 Uiso 1 1 calc R . .
H22B H 1.3846 0.8979 0.1259 0.111 Uiso 1 1 calc R . .
C23 C 1.1986(6) 0.8773(5) 0.1262(3) 0.0760(19) Uani 1 1 d D . .
H23A H 1.1436 0.8286 0.1107 0.091 Uiso 1 1 calc R . .
H23B H 1.1825 0.9362 0.1039 0.091 Uiso 1 1 calc R . .
C24 C 0.9666(6) 1.0212(4) 0.1556(3) 0.0707(18) Uani 1 1 d . . .
H24A H 0.9952 0.9851 0.1199 0.085 Uiso 0.50 1 calc PR A 2
H24B H 0.8925 1.0442 0.1757 0.085 Uiso 0.50 1 d PR A 1
C25 C 0.9158(10) 0.9813(8) 0.0995(5) 0.055(3) Uiso 0.50 1 d PD B 1
H25A H 0.8544 0.9343 0.1100 0.066 Uiso 0.50 1 calc PR B 1
H25B H 0.9795 0.9485 0.0771 0.066 Uiso 0.50 1 calc PR B 1
C26 C 0.8577(13) 1.0590(9) 0.0570(7) 0.076(4) Uiso 0.50 1 d PD B 1
H26A H 0.8392 1.0311 0.0172 0.091 Uiso 0.50 1 calc PR B 1
H26B H 0.7822 1.0810 0.0750 0.091 Uiso 0.50 1 calc PR B 1
C27 C 0.9403(13) 1.1406(9) 0.0490(5) 0.071(4) Uiso 0.50 1 d PD B 1
H27A H 0.8998 1.1894 0.0247 0.086 Uiso 0.50 1 calc PR B 1
H27B H 1.0115 1.1197 0.0265 0.086 Uiso 0.50 1 calc PR B 1
C28 C 0.9804(13) 1.1840(9) 0.1103(6) 0.064(4) Uiso 0.50 1 d PD B 1
H28A H 1.0372 1.2356 0.1025 0.077 Uiso 0.50 1 calc PR B 1
H28B H 0.9102 1.2110 0.1307 0.077 Uiso 0.50 1 calc PR B 1
C29 C 1.040(2) 1.1114(15) 0.1523(10) 0.083(11) Uiso 0.50 1 d PD B 1
H29A H 1.1205 1.0967 0.1373 0.100 Uiso 0.50 1 calc PR B 1
H29B H 1.0481 1.1385 0.1932 0.100 Uiso 0.50 1 calc PR B 1
C25' C 0.8471(16) 1.0223(14) 0.1368(8) 0.123(6) Uiso 0.50 1 d PD B 2
H25C H 0.7987 1.0483 0.1701 0.147 Uiso 0.50 1 calc PR B 2
H25D H 0.8213 0.9566 0.1306 0.147 Uiso 0.50 1 calc PR B 2
C26' C 0.8167(15) 1.0786(11) 0.0785(7) 0.090(5) Uiso 0.50 1 d PD B 2
H26C H 0.8384 1.0406 0.0428 0.108 Uiso 0.50 1 calc PR B 2
H26D H 0.7299 1.0903 0.0768 0.108 Uiso 0.50 1 calc PR B 2
C27' C 0.8823(15) 1.1721(12) 0.0759(10) 0.122(7) Uiso 0.50 1 d PD B 2
H27C H 0.8700 1.1999 0.0355 0.146 Uiso 0.50 1 calc PR B 2
H27D H 0.8464 1.2151 0.1057 0.146 Uiso 0.50 1 calc PR B 2
C28' C 1.0097(15) 1.1663(14) 0.0876(9) 0.109(7) Uiso 0.50 1 d PD B 2
H28C H 1.0405 1.2309 0.0926 0.131 Uiso 0.50 1 calc PR B 2
H28D H 1.0483 1.1394 0.0515 0.131 Uiso 0.50 1 calc PR B 2
C29' C 1.0502(16) 1.1065(12) 0.1445(9) 0.049(6) Uiso 0.50 1 d PD B 2
H29C H 1.1325 1.0837 0.1382 0.059 Uiso 0.50 1 calc PR B 2
H29D H 1.0505 1.1473 0.1807 0.059 Uiso 0.50 1 calc PR B 2
C30 C 1.0263(6) 0.9975(4) 0.2861(3) 0.0674(17) Uani 1 1 d . . .
H30 H 1.0680 1.0578 0.2766 0.081 Uiso 1 1 calc R B .
C31 C 0.9055(8) 1.0249(8) 0.3081(4) 0.126(4) Uani 1 1 d . B .
H31A H 0.8576 0.9679 0.3157 0.151 Uiso 1 1 calc R . .
H31B H 0.8642 1.0626 0.2768 0.151 Uiso 1 1 calc R . .
C32 C 0.9160(12) 1.0834(8) 0.3673(4) 0.160(5) Uani 1 1 d . . .
H32A H 0.9633 1.1406 0.3594 0.192 Uiso 1 1 calc R B .
H32B H 0.8355 1.1031 0.3802 0.192 Uiso 1 1 calc R . .
C33 C 0.9729(9) 1.0298(7) 0.4164(4) 0.108(3) Uani 1 1 d . B .
H33A H 0.9297 0.9703 0.4236 0.130 Uiso 1 1 calc R . .
H33B H 0.9738 1.0668 0.4542 0.130 Uiso 1 1 calc R . .
C34 C 1.1017(9) 1.0101(8) 0.3946(4) 0.125(3) Uani 1 1 d . . .
H34A H 1.1457 0.9747 0.4260 0.150 Uiso 1 1 calc R B .
H34B H 1.1438 1.0702 0.3879 0.150 Uiso 1 1 calc R . .
C35 C 1.0989(7) 0.9519(7) 0.3344(4) 0.106(3) Uani 1 1 d . B .
H35A H 1.1814 0.9436 0.3198 0.127 Uiso 1 1 calc R . .
H35B H 1.0659 0.8889 0.3427 0.127 Uiso 1 1 calc R . .
C36 C 0.5572(19) 0.4388(15) 0.0112(9) 0.133(7) Uiso 0.50 1 d PD . .
C37 C 0.6311(19) 0.3632(16) 0.0137(10) 0.137(7) Uiso 0.50 1 d PD . .
N1 N 0.5000 0.5000 0.0000 0.180(6) Uiso 1 2 d S . .

loop_
_atom_site_aniso_label
_atom_site_aniso_U_11
_atom_site_aniso_U_22
_atom_site_aniso_U_33
_atom_site_aniso_U_23
_atom_site_aniso_U_13
_atom_site_aniso_U_12
Au1 0.05074(15) 0.04634(15) 0.06049(17) -0.00054(10) 0.00651(10) -0.00749(10)
P1 0.0503(8) 0.0445(8) 0.0652(10) -0.0024(7) 0.0012(7) -0.0079(7)
C1 0.057(3) 0.057(4) 0.050(3) 0.002(3) 0.006(3) -0.002(3)
C2 0.057(3) 0.056(3) 0.045(3) 0.003(3) 0.004(3) -0.006(3)
C3 0.048(3) 0.060(3) 0.049(3) 0.005(3) -0.004(2) -0.011(3)
C4 0.081(4) 0.087(5) 0.052(4) 0.003(3) -0.002(3) -0.025(4)
C5 0.103(6) 0.112(7) 0.084(6) -0.009(5) -0.024(5) -0.045(5)
C6 0.074(5) 0.111(7) 0.096(6) 0.025(5) -0.017(4) -0.049(4)
C7 0.065(4) 0.109(6) 0.070(5) 0.036(4) 0.001(3) -0.026(4)
C8 0.046(3) 0.067(4) 0.053(4) 0.016(3) 0.001(3) -0.003(3)
C9 0.058(3) 0.066(4) 0.051(4) 0.019(3) 0.010(3) 0.010(3)
C10 0.064(4) 0.073(4) 0.050(4) 0.015(3) 0.010(3) 0.006(3)
C11 0.066(4) 0.062(4) 0.055(4) 0.008(3) 0.014(3) 0.009(3)
C12 0.097(5) 0.068(5) 0.072(5) 0.016(4) 0.021(4) -0.009(4)
C13 0.133(8) 0.076(5) 0.083(6) -0.011(4) 0.008(5) -0.028(5)
C14 0.108(6) 0.074(5) 0.060(5) -0.008(4) -0.004(4) -0.013(4)
C15 0.090(5) 0.080(5) 0.048(4) 0.000(3) 0.004(3) 0.015(4)
C16 0.065(4) 0.065(4) 0.050(4) 0.007(3) 0.007(3) 0.014(3)
C17 0.059(4) 0.068(4) 0.044(3) 0.005(3) 0.008(3) 0.007(3)
C18 0.048(3) 0.053(3) 0.079(4) 0.007(3) 0.003(3) -0.007(3)
C19 0.068(4) 0.076(5) 0.122(7) 0.023(4) 0.014(4) 0.012(4)
C20 0.066(5) 0.106(6) 0.179(11) 0.045(7) 0.029(5) 0.028(5)
C21 0.083(6) 0.084(6) 0.170(10) 0.019(6) 0.050(6) 0.015(5)
C22 0.078(5) 0.082(5) 0.117(6) -0.005(5) 0.031(4) 0.004(4)
C23 0.074(4) 0.069(4) 0.085(5) -0.014(4) 0.016(4) 0.000(4)
C24 0.063(4) 0.061(4) 0.088(5) 0.011(3) -0.019(3) -0.010(3)
C30 0.081(4) 0.060(4) 0.062(4) -0.001(3) -0.003(3) -0.004(3)
C31 0.107(7) 0.183(10) 0.087(6) -0.033(6) -0.004(5) 0.071(7)
C32 0.232(13) 0.174(11) 0.073(6) -0.025(7) 0.009(7) 0.112(10)
C33 0.142(8) 0.121(7) 0.062(5) 0.004(5) 0.017(5) 0.014(6)
C34 0.127(8) 0.177(10) 0.070(6) -0.013(6) -0.012(5) 0.002(7)
C35 0.097(6) 0.140(8) 0.082(6) -0.002(5) 0.007(4) 0.024(5)

loop_
_atom_type_symbol
_atom_type_description
_atom_type_scat_dispersion_real
_atom_type_scat_dispersion_imag
_atom_type_scat_source
Au Au -2.0133 8.8022 'International Tables Vol C Tables 4.2.6.8 and 6.1.1.4'
P P 0.1023 0.0942 'International Tables Vol C Tables 4.2.6.8 and 6.1.1.4'
C C 0.0033 0.0016 'International Tables Vol C Tables 4.2.6.8 and 6.1.1.4'
N N 0.0061 0.0033 'International Tables Vol C Tables 4.2.6.8 and 6.1.1.4'
H H 0.0000 0.0000 'International Tables Vol C Tables 4.2.6.8 and 6.1.1.4'

loop_
_geom_angle_atom_site_label_1
_geom_angle_atom_site_label_2
_geom_angle_atom_site_label_3
_geom_angle
_geom_angle_site_symmetry_1
C1 Au1 P1 176.59(16) .
C18 P1 C30 106.3(3) .
C18 P1 C24 110.0(3) .
C30 P1 C24 104.3(3) .
C18 P1 Au1 114.16(19) .
C30 P1 Au1 112.0(2) .
C24 P1 Au1 109.6(2) .
C2 C1 Au1 177.3(5) .
C1 C2 C3 177.1(6) .
C4 C3 C8 118.2(5) .
C4 C3 C2 120.6(5) .
C8 C3 C2 121.3(5) .
C5 C4 C3 120.5(6) .
C5 C4 H4 119.7 .
C3 C4 H4 119.7 .
C6 C5 C4 120.6(7) .
C6 C5 H5 119.7 .
C4 C5 H5 119.7 .
C7 C6 C5 120.5(7) .
C7 C6 H6 119.8 .
C5 C6 H6 119.8 .
C6 C7 C8 121.5(6) .
C6 C7 H7 119.2 .
C8 C7 H7 119.2 .
C3 C8 C9 120.3(5) .
C3 C8 C7 118.7(6) .
C9 C8 C7 121.0(5) .
C10 C9 C8 176.0(6) .
C9 C10 C11 177.3(7) .
C12 C11 C16 118.5(6) .
C12 C11 C10 121.2(6) .
C16 C11 C10 120.3(6) .
C13 C12 C11 120.6(6) .
C13 C12 H12 119.7 .
C11 C12 H12 119.7 .
C14 C13 C12 120.9(7) .
C14 C13 H13 119.6 .
C12 C13 H13 119.6 .
C13 C14 C15 120.9(7) .
C13 C14 H14 119.5 .
C15 C14 H14 119.5 .
C14 C15 C16 121.4(6) .
C14 C15 H15 119.3 .
C16 C15 H15 119.3 .
C15 C16 C11 117.7(6) .
C15 C16 C17 121.8(6) .
C11 C16 C17 120.6(6) .
C17 C17 C16 176.9(8) 3_666
C19 C18 C23 108.1(6) .
C19 C18 P1 110.2(4) .
C23 C18 P1 113.8(4) .
C19 C18 H18 108.2 .
C23 C18 H18 108.2 .
P1 C18 H18 108.2 .
C18 C19 C20 110.9(6) .
C18 C19 H19A 109.5 .
C20 C19 H19A 109.5 .
C18 C19 H19B 109.5 .
C20 C19 H19B 109.5 .
H19A C19 H19B 108.1 .
C21 C20 C19 110.6(7) .
C21 C20 H20A 109.5 .
C19 C20 H20A 109.5 .
C21 C20 H20B 109.5 .
C19 C20 H20B 109.5 .
H20A C20 H20B 108.1 .
C20 C21 C22 112.0(7) .
C20 C21 H21A 109.2 .
C22 C21 H21A 109.2 .
C20 C21 H21B 109.2 .
C22 C21 H21B 109.2 .
H21A C21 H21B 107.9 .
C21 C22 C23 112.5(6) .
C21 C22 H22A 109.1 .
C23 C22 H22A 109.1 .
C21 C22 H22B 109.1 .
C23 C22 H22B 109.1 .
H22A C22 H22B 107.8 .
C22 C23 C18 111.3(6) .
C22 C23 H23A 109.4 .
C18 C23 H23A 109.4 .
C22 C23 H23B 109.4 .
C18 C23 H23B 109.4 .
H23A C23 H23B 108.0 .
C25' C24 C25 52.4(9) .
C25' C24 C29 119.3(12) .
C25 C24 C29 119.2(10) .
C25' C24 C29' 121.4(10) .
C25 C24 C29' 113.4(9) .
C29 C24 C29' 8.1(17) .
C25' C24 P1 119.8(8) .
C25 C24 P1 114.5(6) .
C29 C24 P1 116.1(8) .
C29' C24 P1 116.9(6) .
C25' C24 H24A 94.6 .
C25 C24 H24A 42.2 .
C29 C24 H24A 102.7 .
C29' C24 H24A 94.6 .
P1 C24 H24A 94.6 .
C25' C24 H24B 48.1 .
C25 C24 H24B 100.4 .
C29 C24 H24B 101.2 .
C29' C24 H24B 108.6 .
P1 C24 H24B 100.4 .
H24A C24 H24B 142.4 .
C24 C25 C26 112.7(9) .
C24 C25 H25A 109.1 .
C26 C25 H25A 109.1 .
C24 C25 H25B 109.1 .
C26 C25 H25B 109.1 .
H25A C25 H25B 107.8 .
C27 C26 C25 111.0(11) .
C27 C26 H26A 109.4 .
C25 C26 H26A 109.4 .
C27 C26 H26B 109.4 .
C25 C26 H26B 109.4 .
H26A C26 H26B 108.0 .
C26 C27 C28 112.4(10) .
C26 C27 H27A 109.1 .
C28 C27 H27A 109.1 .
C26 C27 H27B 109.1 .
C28 C27 H27B 109.1 .
H27A C27 H27B 107.9 .
C29 C28 C27 112.6(13) .
C29 C28 H28A 109.1 .
C27 C28 H28A 109.1 .
C29 C28 H28B 109.1 .
C27 C28 H28B 109.1 .
H28A C28 H28B 107.8 .
C24 C29 C28 111.2(14) .
C24 C29 H29A 109.4 .
C28 C29 H29A 109.4 .
C24 C29 H29B 109.4 .
C28 C29 H29B 109.4 .
H29A C29 H29B 108.0 .
C24 C25' C26' 117.2(13) .
C24 C25' H24B 45.3 .
C26' C25' H24B 129.4 .
C24 C25' H25C 108.0 .
C26' C25' H25C 108.0 .
H24B C25' H25C 62.7 .
C24 C25' H25D 108.0 .
C26' C25' H25D 108.0 .
H24B C25' H25D 122.5 .
H25C C25' H25D 107.2 .
C27' C26' C25' 112.1(13) .
C27' C26' H26C 109.2 .
C25' C26' H26C 109.2 .
C27' C26' H26D 109.2 .
C25' C26' H26D 109.2 .
H26C C26' H26D 107.9 .
C28' C27' C26' 114.8(14) .
C28' C27' H27C 108.6 .
C26' C27' H27C 108.6 .
C28' C27' H27D 108.6 .
C26' C27' H27D 108.6 .
H27C C27' H27D 107.5 .
C27' C28' C29' 116.8(15) .
C27' C28' H28C 108.1 .
C29' C28' H28C 108.1 .
C27' C28' H28D 108.1 .
C29' C28' H28D 108.1 .
H28C C28' H28D 107.3 .
C24 C29' C28' 112.0(12) .
C24 C29' H29C 109.2 .
C28' C29' H29C 109.2 .
C24 C29' H29D 109.2 .
C28' C29' H29D 109.2 .
H29C C29' H29D 107.9 .
C35 C30 C31 111.9(6) .
C35 C30 P1 115.1(5) .
C31 C30 P1 112.0(5) .
C35 C30 H30 105.7 .
C31 C30 H30 105.7 .
P1 C30 H30 105.7 .
C30 C31 C32 110.4(8) .
C30 C31 H31A 109.6 .
C32 C31 H31A 109.6 .
C30 C31 H31B 109.6 .
C32 C31 H31B 109.6 .
H31A C31 H31B 108.1 .
C33 C32 C31 112.2(8) .
C33 C32 H32A 109.2 .
C31 C32 H32A 109.2 .
C33 C32 H32B 109.2 .
C31 C32 H32B 109.2 .
H32A C32 H32B 107.9 .
C32 C33 C34 105.4(8) .
C32 C33 H33A 110.7 .
C34 C33 H33A 110.7 .
C32 C33 H33B 110.7 .
C34 C33 H33B 110.7 .
H33A C33 H33B 108.8 .
C33 C34 C35 110.1(7) .
C33 C34 H34A 109.6 .
C35 C34 H34A 109.6 .
C33 C34 H34B 109.6 .
C35 C34 H34B 109.6 .
H34A C34 H34B 108.1 .
C30 C35 C34 112.9(7) .
C30 C35 H35A 109.0 .
C34 C35 H35A 109.0 .
C30 C35 H35B 109.0 .
C34 C35 H35B 109.0 .
H35A C35 H35B 107.8 .
N1 C36 C37 169(2) .
C36 N1 C36 180(3) 3_665

loop_
_geom_bond_atom_site_label_1
_geom_bond_atom_site_label_2
_geom_bond_distance
_geom_bond_site_symmetry_2
Au1 C1 1.996(6) .
Au1 P1 2.2932(15) .
P1 C18 1.841(6) .
P1 C30 1.854(6) .
P1 C24 1.855(6) .
C1 C2 1.211(7) .
C2 C3 1.419(8) .
C3 C4 1.393(8) .
C3 C8 1.404(7) .
C4 C5 1.384(9) .
C4 H4 0.9300 .
C5 C6 1.362(10) .
C5 H5 0.9300 .
C6 C7 1.328(10) .
C6 H6 0.9300 .
C7 C8 1.416(8) .
C7 H7 0.9300 .
C8 C9 1.414(9) .
C9 C10 1.187(8) .
C10 C11 1.448(9) .
C11 C12 1.383(9) .
C11 C16 1.412(8) .
C12 C13 1.370(10) .
C12 H12 0.9300 .
C13 C14 1.325(10) .
C13 H13 0.9300 .
C14 C15 1.349(10) .
C14 H14 0.9300 .
C15 C16 1.395(8) .
C15 H15 0.9300 .
C16 C17 1.433(8) .
C17 C17 1.201(11) 3_666
C18 C19 1.523(8) .
C18 C23 1.537(9) .
C18 H18 0.9800 .
C19 C20 1.574(9) .
C19 H19A 0.9700 .
C19 H19B 0.9700 .
C20 C21 1.483(10) .
C20 H20A 0.9700 .
C20 H20B 0.9700 .
C21 C22 1.496(10) .
C21 H21A 0.9700 .
C21 H21B 0.9700 .
C22 C23 1.534(8) .
C22 H22A 0.9700 .
C22 H22B 0.9700 .
C23 H23A 0.9700 .
C23 H23B 0.9700 .
C24 C25' 1.376(18) .
C24 C25 1.452(12) .
C24 C29 1.50(2) .
C24 C29' 1.525(17) .
C24 H24A 0.9800 .
C24 H24B 0.9800 .
C25 C26 1.560(13) .
C25 H25A 0.9700 .
C25 H25B 0.9700 .
C26 C27 1.469(14) .
C26 H26A 0.9700 .
C26 H26B 0.9700 .
C27 C28 1.527(14) .
C27 H27A 0.9700 .
C27 H27B 0.9700 .
C28 C29 1.511(16) .
C28 H28A 0.9700 .
C28 H28B 0.9700 .
C29 H29A 0.9700 .
C29 H29B 0.9700 .
C25' C26' 1.528(15) .
C25' H24B 1.0260 .
C25' H25C 0.9700 .
C25' H25D 0.9700 .
C26' C27' 1.492(15) .
C26' H26C 0.9700 .
C26' H26D 0.9700 .
C27' C28' 1.425(16) .
C27' H27C 0.9700 .
C27' H27D 0.9700 .
C28' C29' 1.556(16) .
C28' H28C 0.9700 .
C28' H28D 0.9700 .
C29' H29C 0.9700 .
C29' H29D 0.9700 .
C30 C35 1.463(9) .
C30 C31 1.466(10) .
C30 H30 0.9800 .
C31 C32 1.528(12) .
C31 H31A 0.9700 .
C31 H31B 0.9700 .
C32 C33 1.443(11) .
C32 H32A 0.9700 .
C32 H32B 0.9700 .
C33 C34 1.522(11) .
C33 H33A 0.9700 .
C33 H33B 0.9700 .
C34 C35 1.541(11) .
C34 H34A 0.9700 .
C34 H34B 0.9700 .
C35 H35A 0.9700 .
C35 H35B 0.9700 .
C36 N1 1.09(2) .
C36 C37 1.334(16) .
N1 C36 1.09(2) 3_665
